data_7044831
loop_
_publ_author_name
'Biancalana, Lorenzo'
'Zacchini, Stefano'
'Ferri, Nicola'
'Lupo, Maria Giovanna'
'Pampaloni, Guido'
'Marchetti, Fabio'

_publ_section_title
;
 Tuning the cytotoxicity of ruthenium(ii) para-cymene complexes by
 mono-substitution at a triphenylphosphine/phenoxydiphenylphosphine ligand
;
_journal_name_full 'Dalton Transactions'
_journal_paper_doi 10.1039/C7DT03385K
_journal_year 2017
_chemical_formula_sum 'C33 H35 Cl4 O3 P Ru'
_chemical_formula_weight 753.45
_space_group_crystal_system orthorhombic
_space_group_IT_number 61
_space_group_name_Hall '-P 2ac 2ab'
_space_group_name_H-M_alt 'P b c a'
_symmetry_space_group_name_Hall '-P 2ac 2ab'
_symmetry_space_group_name_H-M 'P b c a'
_atom_sites_solution_hydrogens geom
_audit_creation_method SHELXL-2014/7
_audit_update_record
;
2017-08-30 deposited with the CCDC.
2017-11-15 downloaded from the CCDC.
;
_cell_angle_alpha 90
_cell_angle_beta 90
_cell_angle_gamma 90
_cell_formula_units_Z 8
_cell_length_a 18.174(3)
_cell_length_b 13.861(2)
_cell_length_c 25.670(4)
_cell_measurement_reflns_used 9968
_cell_measurement_temperature 100(2)
_cell_measurement_theta_max 26.461
_cell_measurement_theta_min 2.436
_cell_volume 6466.5(17)
_computing_cell_refinement 'APEX3 (Bruker AXS, 2015)'
_computing_data_collection 'APEX3 (Bruker AXS, 2015)'
_computing_data_reduction 'SAINT (Bruker AXS, 2015)'
_computing_molecular_graphics 'ORTEPIII (Johnson, 1996)'
_computing_publication_material 'XCIF 2014/2 (Bruker AXS, 2014)'
_computing_structure_refinement 'SHELXL-2014/7 (Sheldrick, 2014)'
_computing_structure_solution 'SHELXT (Sheldrick, 2015)'
_diffrn_ambient_temperature 100(2)
_diffrn_measured_fraction_theta_full 0.995
_diffrn_measured_fraction_theta_max 0.995
_diffrn_measurement_device_type 'CCD area detector'
_diffrn_measurement_method 'phi and omega scans'
_diffrn_radiation_type MoK\a
_diffrn_radiation_wavelength 0.71073
_diffrn_reflns_av_R_equivalents 0.1620
_diffrn_reflns_av_unetI/netI 0.0732
_diffrn_reflns_Laue_measured_fraction_full 0.995
_diffrn_reflns_Laue_measured_fraction_max 0.995
_diffrn_reflns_limit_h_max 21
_diffrn_reflns_limit_h_min -21
_diffrn_reflns_limit_k_max 16
_diffrn_reflns_limit_k_min -16
_diffrn_reflns_limit_l_max 30
_diffrn_reflns_limit_l_min -30
_diffrn_reflns_number 59384
_diffrn_reflns_point_group_measured_fraction_full 0.995
_diffrn_reflns_point_group_measured_fraction_max 0.995
_diffrn_reflns_theta_full 25.099
_diffrn_reflns_theta_max 25.099
_diffrn_reflns_theta_min 1.587
_diffrn_source 'fine-focus sealed tube'
_exptl_absorpt_coefficient_mu 0.898
_exptl_absorpt_correction_T_max 0.7454
_exptl_absorpt_correction_T_min 0.4764
_exptl_absorpt_correction_type empirical
_exptl_absorpt_process_details
; 
 Data were corrected for Lorentz polarization and absorption
 effects (empirical absorption correction SADABS).
 R(int) =  0.1506 (selected reflections only, before parameter refinement)
 R(int) =  0.0853 (selected reflections only, after parameter refinement)
;
_exptl_crystal_colour orange-yellow
_exptl_crystal_density_diffrn 1.548
_exptl_crystal_description plate
_exptl_crystal_F_000 3072
_exptl_crystal_size_max 0.190
_exptl_crystal_size_mid 0.160
_exptl_crystal_size_min 0.080
_refine_diff_density_max 1.443
_refine_diff_density_min -2.542
_refine_diff_density_rms 0.220
_refine_ls_extinction_method none
_refine_ls_goodness_of_fit_ref 1.223
_refine_ls_hydrogen_treatment constr
_refine_ls_matrix_type full
_refine_ls_number_parameters 382
_refine_ls_number_reflns 5732
_refine_ls_number_restraints 219
_refine_ls_restrained_S_all 1.215
_refine_ls_R_factor_all 0.1670
_refine_ls_R_factor_gt 0.1402
_refine_ls_shift/su_max 0.000
_refine_ls_shift/su_mean 0.000
_refine_ls_structure_factor_coef Fsqd
_refine_ls_weighting_details 'w=1/[\s^2^(Fo^2^)+(0.0482P)^2^+289.4741P] where P=(Fo^2^+2Fc^2^)/3'
_refine_ls_weighting_scheme calc
_refine_ls_wR_factor_gt 0.2731
_refine_ls_wR_factor_ref 0.2888
_reflns_Friedel_coverage 0.000
_reflns_number_gt 4589
_reflns_number_total 5732
_reflns_threshold_expression 'I > 2\s(I)'
_cod_data_source_file c7dt03385k2.cif
_cod_data_source_block 3
_cod_depositor_comments
;
The following automatic conversions were performed:
data name '__exptl_absorpt_process_details' replaced with
'_exptl_absorpt_process_details'.

Automatic conversion script
Id: cif_correct_tags 4968 2017-02-21 14:55:21Z antanas 
;
_cod_original_cell_volume 6466.7(18)
_cod_database_code 7044831
_shelx_shelxl_version_number 2014/7
_shelx_space_group_comment
;
The symmetry employed for this shelxl refinement is uniquely defined
by the following loop, which should always be used as a source of
symmetry information in preference to the above space-group names.
They are only intended as comments.
;
_shelx_estimated_absorpt_t_min 0.848
_shelx_estimated_absorpt_t_max 0.932

loop_
_space_group_symop_operation_xyz
'x, y, z'
'-x+1/2, -y, z+1/2'
'-x, y+1/2, -z+1/2'
'x+1/2, -y+1/2, -z'
'-x, -y, -z'
'x-1/2, y, -z-1/2'
'x, -y-1/2, z-1/2'
'-x-1/2, y-1/2, z'

loop_
_atom_site_label
_atom_site_type_symbol
_atom_site_fract_x
_atom_site_fract_y
_atom_site_fract_z
_atom_site_U_iso_or_equiv
_atom_site_adp_type
_atom_site_occupancy
_atom_site_site_symmetry_order
_atom_site_calc_flag
_atom_site_refinement_flags_posn
_atom_site_refinement_flags_adp
Ru1 Ru 0.32302(5) 0.35239(7) 0.21143(5) 0.0154(3) Uani 1 1 d . U
P1 P 0.44603(17) 0.3043(2) 0.20139(14) 0.0136(7) Uani 1 1 d . .
Cl1 Cl 0.29822(17) 0.2020(2) 0.25442(15) 0.0205(8) Uani 1 1 d . .
Cl2 Cl 0.30119(17) 0.2697(2) 0.13049(15) 0.0214(8) Uani 1 1 d . .
Cl3 Cl 0.6265(3) 0.1607(5) 0.5091(2) 0.0665(16) Uani 1 1 d . .
Cl4 Cl 0.7221(3) 0.3269(4) 0.5124(2) 0.0603(14) Uani 1 1 d . .
O1 O 0.6191(6) 0.2214(8) 0.3940(5) 0.041(3) Uani 1 1 d . .
O2 O 0.6216(9) 0.3695(10) 0.4269(7) 0.074(5) Uani 1 1 d . .
C1 C 0.2878(8) 0.4881(11) 0.1730(6) 0.024(3) Uani 1 1 d . U
C2 C 0.2237(8) 0.4442(10) 0.1979(5) 0.020(3) Uani 1 1 d . U
H2 H 0.1819 0.4197 0.1763 0.025 Uiso 1 1 calc R U
C3 C 0.2275(8) 0.4232(11) 0.2496(6) 0.028(3) Uani 1 1 d . U
H3 H 0.1884 0.3803 0.2643 0.034 Uiso 1 1 calc R U
C4 C 0.2908(9) 0.4403(11) 0.2810(6) 0.030(4) Uani 1 1 d . U
C5 C 0.3505(8) 0.4805(10) 0.2556(6) 0.023(3) Uani 1 1 d . U
H5 H 0.3989 0.4822 0.2742 0.028 Uiso 1 1 calc R U
C6 C 0.3491(7) 0.5049(9) 0.2035(5) 0.018(3) Uani 1 1 d . U
H6 H 0.3962 0.5237 0.1861 0.021 Uiso 1 1 calc R U
C7 C 0.2847(10) 0.5124(13) 0.1160(7) 0.041(4) Uani 1 1 d . U
H7A H 0.2634 0.5768 0.1115 0.061 Uiso 1 1 calc R U
H7B H 0.2542 0.4648 0.0978 0.061 Uiso 1 1 calc R U
H7C H 0.3346 0.5115 0.1014 0.061 Uiso 1 1 calc R U
C8 C 0.2892(9) 0.4268(12) 0.3392(6) 0.033(4) Uani 1 1 d . U
H8 H 0.3395 0.4063 0.3504 0.040 Uiso 1 1 calc R U
C10 C 0.2352(12) 0.3514(16) 0.3582(8) 0.061(6) Uani 1 1 d . U
H10A H 0.1848 0.3731 0.3512 0.092 Uiso 1 1 calc R U
H10B H 0.2416 0.3418 0.3958 0.092 Uiso 1 1 calc R U
H10C H 0.2442 0.2904 0.3400 0.092 Uiso 1 1 calc R U
C9 C 0.2731(10) 0.5230(13) 0.3648(7) 0.046(5) Uani 1 1 d . U
H9A H 0.3064 0.5722 0.3507 0.069 Uiso 1 1 calc R U
H9B H 0.2806 0.5175 0.4025 0.069 Uiso 1 1 calc R U
H9C H 0.2221 0.5415 0.3577 0.069 Uiso 1 1 calc R U
C11 C 0.4962(7) 0.4024(9) 0.1694(5) 0.015(3) Uani 1 1 d . U
C12 C 0.5409(7) 0.4636(9) 0.1974(5) 0.017(3) Uani 1 1 d . U
H12 H 0.5494 0.4521 0.2334 0.021 Uiso 1 1 calc R U
C13 C 0.5734(8) 0.5423(10) 0.1729(6) 0.022(3) Uani 1 1 d . U
H13 H 0.6038 0.5854 0.1920 0.027 Uiso 1 1 calc R U
C14 C 0.5612(8) 0.5565(12) 0.1214(6) 0.030(4) Uani 1 1 d . U
H14 H 0.5847 0.6089 0.1043 0.036 Uiso 1 1 calc R U
C15 C 0.5155(8) 0.4969(11) 0.0929(6) 0.030(4) Uani 1 1 d . U
H15 H 0.5064 0.5087 0.0570 0.035 Uiso 1 1 calc R U
C16 C 0.4836(8) 0.4197(10) 0.1181(5) 0.020(3) Uani 1 1 d . U
H16 H 0.4521 0.3776 0.0992 0.024 Uiso 1 1 calc R U
C17 C 0.4710(7) 0.1979(9) 0.1628(5) 0.012(3) Uani 1 1 d . U
C18 C 0.5293(8) 0.1984(11) 0.1280(5) 0.022(3) Uani 1 1 d . U
H18 H 0.5549 0.2568 0.1213 0.027 Uiso 1 1 calc R U
C19 C 0.5500(8) 0.1163(10) 0.1033(6) 0.024(3) Uani 1 1 d . U
H19 H 0.5892 0.1186 0.0789 0.029 Uiso 1 1 calc R U
C20 C 0.5155(8) 0.0299(11) 0.1129(6) 0.029(4) Uani 1 1 d . U
H20 H 0.5304 -0.0277 0.0958 0.034 Uiso 1 1 calc R U
C21 C 0.4587(8) 0.0300(11) 0.1480(6) 0.026(3) Uani 1 1 d . U
H21 H 0.4349 -0.0293 0.1557 0.031 Uiso 1 1 calc R U
C22 C 0.4349(8) 0.1119(10) 0.1723(6) 0.022(3) Uani 1 1 d . U
H22 H 0.3942 0.1097 0.1955 0.027 Uiso 1 1 calc R U
C23 C 0.4986(7) 0.2797(9) 0.2607(5) 0.013(3) Uani 1 1 d . U
C24 C 0.5718(7) 0.2542(9) 0.2570(5) 0.014(3) Uani 1 1 d . U
H24 H 0.5941 0.2478 0.2238 0.017 Uiso 1 1 calc R U
C25 C 0.6131(7) 0.2379(10) 0.3019(5) 0.018(3) Uani 1 1 d . U
H25 H 0.6635 0.2203 0.2993 0.022 Uiso 1 1 calc R U
C26 C 0.5802(8) 0.2474(11) 0.3502(6) 0.024(3) Uani 1 1 d . U
C27 C 0.5085(7) 0.2737(10) 0.3542(5) 0.019(3) Uani 1 1 d . U
H27 H 0.4866 0.2816 0.3876 0.022 Uiso 1 1 calc R U
C28 C 0.4670(7) 0.2891(9) 0.3094(5) 0.011(3) Uani 1 1 d . U
H28 H 0.4166 0.3063 0.3123 0.013 Uiso 1 1 calc R U
C29 C 0.6370(10) 0.2842(14) 0.4283(7) 0.045(5) Uani 1 1 d . U
C30 C 0.6833(11) 0.2410(14) 0.4728(7) 0.049(5) Uani 1 1 d . U
H30 H 0.7240 0.2024 0.4568 0.059 Uiso 1 1 calc R U
O101 O 0.3783(14) 0.3247(18) 0.4384(9) 0.133(7) Uani 1 1 d D U
C102 C 0.4292(17) 0.240(2) 0.5058(12) 0.103(8) Uani 1 1 d D U
H10D H 0.4358 0.2459 0.5435 0.155 Uiso 1 1 calc R U
H10E H 0.4005 0.1814 0.4983 0.155 Uiso 1 1 calc R U
H10F H 0.4774 0.2349 0.4889 0.155 Uiso 1 1 calc R U
C103 C 0.3900(18) 0.324(2) 0.4858(10) 0.108(8) Uani 1 1 d D U
C104 C 0.3643(18) 0.411(2) 0.5145(12) 0.108(10) Uani 1 1 d D U
H10G H 0.3761 0.4034 0.5516 0.163 Uiso 1 1 calc R U
H10H H 0.3889 0.4680 0.5007 0.163 Uiso 1 1 calc R U
H10I H 0.3110 0.4172 0.5102 0.163 Uiso 1 1 calc R U

loop_
_atom_site_aniso_label
_atom_site_aniso_U_11
_atom_site_aniso_U_22
_atom_site_aniso_U_33
_atom_site_aniso_U_23
_atom_site_aniso_U_13
_atom_site_aniso_U_12
Ru1 0.0042(5) 0.0045(5) 0.0375(6) 0.0003(5) -0.0053(5) 0.0007(4)
P1 0.0069(15) 0.0060(15) 0.028(2) -0.0010(14) -0.0030(14) 0.0015(12)
Cl1 0.0100(15) 0.0068(14) 0.045(2) 0.0052(15) 0.0035(14) 0.0005(12)
Cl2 0.0106(15) 0.0106(16) 0.043(2) -0.0027(15) -0.0092(14) -0.0009(12)
Cl3 0.064(3) 0.075(4) 0.061(3) 0.015(3) -0.002(3) -0.014(3)
Cl4 0.056(3) 0.063(3) 0.062(3) -0.010(3) -0.008(3) 0.000(3)
O1 0.032(6) 0.041(7) 0.050(7) -0.023(6) -0.018(6) 0.014(5)
O2 0.094(12) 0.032(8) 0.096(12) -0.012(8) -0.026(10) 0.019(8)
C1 0.024(4) 0.023(4) 0.026(4) 0.001(3) -0.001(3) 0.003(3)
C2 0.019(4) 0.018(4) 0.023(4) -0.001(3) -0.003(3) 0.003(3)
C3 0.026(4) 0.026(4) 0.032(4) -0.002(3) 0.002(3) 0.000(3)
C4 0.030(4) 0.029(4) 0.032(4) -0.002(3) 0.000(3) 0.001(3)
C5 0.023(4) 0.021(4) 0.026(4) -0.002(3) -0.001(3) -0.001(3)
C6 0.017(4) 0.015(4) 0.022(4) -0.001(3) 0.000(3) 0.000(3)
C7 0.039(6) 0.038(6) 0.045(6) 0.003(5) -0.002(5) 0.005(5)
C8 0.032(4) 0.034(5) 0.034(5) -0.002(3) -0.001(3) 0.001(3)
C10 0.064(7) 0.062(7) 0.058(7) -0.002(5) 0.006(5) 0.004(6)
C9 0.042(6) 0.046(7) 0.050(7) -0.008(5) -0.002(5) 0.003(5)
C11 0.014(4) 0.013(4) 0.018(4) 0.000(3) 0.000(3) 0.002(3)
C12 0.016(4) 0.016(4) 0.020(4) 0.000(3) -0.001(3) 0.003(3)
C13 0.021(4) 0.020(4) 0.026(4) 0.000(3) 0.000(3) 0.001(3)
C14 0.028(4) 0.029(4) 0.032(4) 0.001(3) 0.001(3) 0.000(3)
C15 0.030(4) 0.028(4) 0.030(4) 0.002(3) 0.000(3) 0.002(3)
C16 0.020(4) 0.019(4) 0.022(4) -0.001(3) 0.000(3) 0.001(3)
C17 0.011(3) 0.010(3) 0.014(4) 0.000(3) -0.002(3) 0.000(3)
C18 0.022(4) 0.021(4) 0.024(4) 0.000(3) 0.001(3) 0.001(3)
C19 0.024(4) 0.023(4) 0.026(4) 0.000(3) 0.002(3) 0.000(3)
C20 0.029(4) 0.026(4) 0.031(4) -0.002(3) 0.001(3) 0.001(3)
C21 0.025(4) 0.024(4) 0.028(4) -0.001(3) 0.001(3) -0.001(3)
C22 0.021(4) 0.021(4) 0.024(4) 0.000(3) 0.001(3) -0.001(3)
C23 0.011(3) 0.010(4) 0.017(4) -0.001(3) 0.000(3) 0.000(3)
C24 0.015(4) 0.012(4) 0.017(4) -0.001(3) 0.001(3) 0.001(3)
C25 0.017(4) 0.016(4) 0.021(4) -0.001(3) 0.000(3) -0.001(3)
C26 0.023(4) 0.023(4) 0.026(4) -0.002(3) -0.003(3) 0.002(3)
C27 0.018(4) 0.017(4) 0.020(4) -0.001(3) 0.000(3) 0.000(3)
C28 0.010(3) 0.009(3) 0.014(4) 0.000(3) 0.001(3) 0.001(3)
C29 0.045(5) 0.043(5) 0.046(5) 0.000(3) 0.000(3) 0.001(3)
C30 0.049(5) 0.049(5) 0.049(5) 0.000(3) 0.000(3) 0.000(3)
O101 0.136(15) 0.136(15) 0.127(14) 0.013(13) -0.009(13) 0.006(13)
C102 0.107(9) 0.105(9) 0.099(9) 0.001(6) -0.003(6) 0.002(6)
C103 0.109(8) 0.109(8) 0.107(8) 0.000(3) 0.000(3) 0.000(3)
C104 0.111(11) 0.107(11) 0.108(11) -0.004(6) 0.004(6) 0.002(6)

loop_
_atom_type_symbol
_atom_type_description
_atom_type_scat_dispersion_real
_atom_type_scat_dispersion_imag
_atom_type_scat_source
C C 0.0033 0.0016 'International Tables Vol C Tables 4.2.6.8 and 6.1.1.4'
H H 0.0000 0.0000 'International Tables Vol C Tables 4.2.6.8 and 6.1.1.4'
O O 0.0106 0.0060 'International Tables Vol C Tables 4.2.6.8 and 6.1.1.4'
P P 0.1023 0.0942 'International Tables Vol C Tables 4.2.6.8 and 6.1.1.4'
Cl Cl 0.1484 0.1585 'International Tables Vol C Tables 4.2.6.8 and 6.1.1.4'
Ru Ru -1.2594 0.8363 'International Tables Vol C Tables 4.2.6.8 and 6.1.1.4'

loop_
_geom_angle_atom_site_label_1
_geom_angle_atom_site_label_2
_geom_angle_atom_site_label_3
_geom_angle
C5 Ru1 C6 37.1(5)
C5 Ru1 C1 66.7(5)
C6 Ru1 C1 36.6(5)
C5 Ru1 C3 65.6(6)
C6 Ru1 C3 77.5(5)
C1 Ru1 C3 66.2(6)
C5 Ru1 C2 78.5(5)
C6 Ru1 C2 67.0(5)
C1 Ru1 C2 38.3(5)
C3 Ru1 C2 35.6(5)
C5 Ru1 C4 36.6(6)
C6 Ru1 C4 66.6(5)
C1 Ru1 C4 79.5(6)
C3 Ru1 C4 37.3(6)
C2 Ru1 C4 66.6(5)
C5 Ru1 P1 94.0(4)
C6 Ru1 P1 93.3(4)
C1 Ru1 P1 117.8(4)
C3 Ru1 P1 156.6(4)
C2 Ru1 P1 156.0(4)
C4 Ru1 P1 119.4(4)
C5 Ru1 Cl1 121.0(4)
C6 Ru1 Cl1 158.0(4)
C1 Ru1 Cl1 152.4(4)
C3 Ru1 Cl1 92.0(4)
C2 Ru1 Cl1 114.5(4)
C4 Ru1 Cl1 93.3(4)
P1 Ru1 Cl1 89.03(11)
C5 Ru1 Cl2 151.7(4)
C6 Ru1 Cl2 114.7(4)
C1 Ru1 Cl2 88.4(4)
C3 Ru1 Cl2 117.5(4)
C2 Ru1 Cl2 90.2(4)
C4 Ru1 Cl2 154.8(4)
P1 Ru1 Cl2 85.82(12)
Cl1 Ru1 Cl2 87.29(13)
C23 P1 C11 104.6(6)
C23 P1 C17 99.8(6)
C11 P1 C17 103.4(6)
C23 P1 Ru1 117.3(4)
C11 P1 Ru1 108.2(4)
C17 P1 Ru1 121.5(4)
C29 O1 C26 120.9(14)
C6 C1 C2 117.8(13)
C6 C1 C7 122.9(14)
C2 C1 C7 119.3(13)
C6 C1 Ru1 70.0(8)
C2 C1 Ru1 71.5(8)
C7 C1 Ru1 129.3(11)
C3 C2 C1 118.3(13)
C3 C2 Ru1 71.6(9)
C1 C2 Ru1 70.2(8)
C3 C2 H2 120.4
C1 C2 H2 120.4
Ru1 C2 H2 120.4
C2 C3 C4 123.9(15)
C2 C3 Ru1 72.8(9)
C4 C3 Ru1 72.1(9)
C2 C3 H3 117.3
C4 C3 H3 117.3
Ru1 C3 H3 117.3
C5 C4 C3 115.7(14)
C5 C4 C8 122.2(14)
C3 C4 C8 121.6(14)
C5 C4 Ru1 68.8(9)
C3 C4 Ru1 70.7(9)
C8 C4 Ru1 136.8(11)
C6 C5 C4 122.8(14)
C6 C5 Ru1 71.9(8)
C4 C5 Ru1 74.7(9)
C6 C5 H5 118.3
C4 C5 H5 118.3
Ru1 C5 H5 118.3
C5 C6 C1 121.5(13)
C5 C6 Ru1 71.0(8)
C1 C6 Ru1 73.4(8)
C5 C6 H6 118.8
C1 C6 H6 118.8
Ru1 C6 H6 118.8
C1 C7 H7A 109.5
C1 C7 H7B 109.5
H7A C7 H7B 109.5
C1 C7 H7C 109.5
H7A C7 H7C 109.5
H7B C7 H7C 109.5
C4 C8 C9 108.9(14)
C4 C8 C10 114.7(15)
C9 C8 C10 110.1(15)
C4 C8 H8 107.6
C9 C8 H8 107.6
C10 C8 H8 107.6
C8 C10 H10A 109.5
C8 C10 H10B 109.5
H10A C10 H10B 109.5
C8 C10 H10C 109.5
H10A C10 H10C 109.5
H10B C10 H10C 109.5
C8 C9 H9A 109.5
C8 C9 H9B 109.5
H9A C9 H9B 109.5
C8 C9 H9C 109.5
H9A C9 H9C 109.5
H9B C9 H9C 109.5
C16 C11 C12 119.9(13)
C16 C11 P1 118.8(10)
C12 C11 P1 121.1(10)
C11 C12 C13 119.8(13)
C11 C12 H12 120.1
C13 C12 H12 120.1
C14 C13 C12 119.0(14)
C14 C13 H13 120.5
C12 C13 H13 120.5
C13 C14 C15 121.9(15)
C13 C14 H14 119.1
C15 C14 H14 119.1
C16 C15 C14 118.0(15)
C16 C15 H15 121.0
C14 C15 H15 121.0
C11 C16 C15 121.4(14)
C11 C16 H16 119.3
C15 C16 H16 119.3
C22 C17 C18 118.7(12)
C22 C17 P1 118.8(10)
C18 C17 P1 122.2(10)
C19 C18 C17 120.6(14)
C19 C18 H18 119.7
C17 C18 H18 119.7
C18 C19 C20 121.5(14)
C18 C19 H19 119.2
C20 C19 H19 119.2
C21 C20 C19 117.3(14)
C21 C20 H20 121.3
C19 C20 H20 121.3
C22 C21 C20 122.7(14)
C22 C21 H21 118.6
C20 C21 H21 118.6
C21 C22 C17 119.1(13)
C21 C22 H22 120.5
C17 C22 H22 120.5
C24 C23 C28 119.1(12)
C24 C23 P1 119.6(10)
C28 C23 P1 121.2(9)
C23 C24 C25 120.3(12)
C23 C24 H24 119.8
C25 C24 H24 119.8
C26 C25 C24 119.5(12)
C26 C25 H25 120.3
C24 C25 H25 120.3
C27 C26 O1 120.2(13)
C27 C26 C25 120.6(14)
O1 C26 C25 119.0(13)
C26 C27 C28 119.9(13)
C26 C27 H27 120.1
C28 C27 H27 120.1
C23 C28 C27 120.6(12)
C23 C28 H28 119.7
C27 C28 H28 119.7
O2 C29 O1 125.7(19)
O2 C29 C30 121.7(18)
O1 C29 C30 112.6(16)
C29 C30 Cl4 113.3(14)
C29 C30 Cl3 108.3(13)
Cl4 C30 Cl3 111.1(11)
C29 C30 H30 108.0
Cl4 C30 H30 108.0
Cl3 C30 H30 108.0
C103 C102 H10D 109.5
C103 C102 H10E 109.5
H10D C102 H10E 109.5
C103 C102 H10F 109.5
H10D C102 H10F 109.5
H10E C102 H10F 109.5
O101 C103 C102 115(3)
O101 C103 C104 116(3)
C102 C103 C104 129(3)
C103 C104 H10G 109.5
C103 C104 H10H 109.5
H10G C104 H10H 109.5
C103 C104 H10I 109.5
H10G C104 H10I 109.5
H10H C104 H10I 109.5

loop_
_geom_bond_atom_site_label_1
_geom_bond_atom_site_label_2
_geom_bond_distance
Ru1 C5 2.165(14)
Ru1 C6 2.176(13)
Ru1 C1 2.218(15)
Ru1 C3 2.221(15)
Ru1 C2 2.236(14)
Ru1 C4 2.239(16)
Ru1 P1 2.347(3)
Ru1 Cl1 2.401(3)
Ru1 Cl2 2.406(4)
P1 C23 1.830(13)
P1 C11 1.832(13)
P1 C17 1.833(13)
Cl3 C30 1.78(2)
Cl4 C30 1.72(2)
O1 C29 1.28(2)
O1 C26 1.376(18)
O2 C29 1.22(2)
C1 C6 1.38(2)
C1 C2 1.46(2)
C1 C7 1.50(2)
C2 C3 1.36(2)
C2 H2 1.0000
C3 C4 1.42(2)
C3 H3 1.0000
C4 C5 1.38(2)
C4 C8 1.51(2)
C5 C6 1.38(2)
C5 H5 1.0000
C6 H6 1.0000
C7 H7A 0.9800
C7 H7B 0.9800
C7 H7C 0.9800
C8 C9 1.51(2)
C8 C10 1.52(3)
C8 H8 1.0000
C10 H10A 0.9800
C10 H10B 0.9800
C10 H10C 0.9800
C9 H9A 0.9800
C9 H9B 0.9800
C9 H9C 0.9800
C11 C16 1.357(19)
C11 C12 1.377(18)
C12 C13 1.390(19)
C12 H12 0.9500
C13 C14 1.36(2)
C13 H13 0.9500
C14 C15 1.38(2)
C14 H14 0.9500
C15 C16 1.38(2)
C15 H15 0.9500
C16 H16 0.9500
C17 C22 1.383(19)
C17 C18 1.387(19)
C18 C19 1.35(2)
C18 H18 0.9500
C19 C20 1.37(2)
C19 H19 0.9500
C20 C21 1.37(2)
C20 H20 0.9500
C21 C22 1.37(2)
C21 H21 0.9500
C22 H22 0.9500
C23 C24 1.380(18)
C23 C28 1.382(17)
C24 C25 1.393(18)
C24 H24 0.9500
C25 C26 1.38(2)
C25 H25 0.9500
C26 C27 1.36(2)
C27 C28 1.392(18)
C27 H27 0.9500
C28 H28 0.9500
C29 C30 1.54(3)
C30 H30 1.0000
O101 C103 1.235(18)
C102 C103 1.466(18)
C102 H10D 0.9800
C102 H10E 0.9800
C102 H10F 0.9800
C103 C104 1.478(18)
C104 H10G 0.9800
C104 H10H 0.9800
C104 H10I 0.9800
